data_7105522
loop_
_publ_author_name
'Yahav-Levi, Anette'
'Goldberg, Israel'
'Vigalok, Arkadi'
'Vedernikov, Andrei N.'

_publ_section_title
;
 Aryl-bromide reductive elimination from an isolated Pt(iv) complex
;
_journal_issue 19
_journal_name_full 'Chemical Communications'
_journal_page_first 3324
_journal_page_last 3326
_journal_paper_doi 10.1039/c001487g
_journal_volume 46
_journal_year 2010
_chemical_absolute_configuration ad
_chemical_formula_moiety 'C30 H32 F6 N2 P2 Pt'
_chemical_formula_sum 'C30 H32 F6 N2 P2 Pt'
_chemical_formula_weight 791.61
_chemical_name_systematic
;
?
;
_space_group_IT_number 19
_symmetry_cell_setting orthorhombic
_symmetry_space_group_name_Hall 'P 2ac 2ab'
_symmetry_space_group_name_H-M 'P 21 21 21'
_atom_sites_solution_hydrogens geom
_atom_sites_solution_primary direct
_atom_sites_solution_secondary difmap
_audit_creation_method SHELXL-97
_cell_angle_alpha 90.00
_cell_angle_beta 90.00
_cell_angle_gamma 90.00
_cell_formula_units_Z 4
_cell_length_a 7.8934(2)
_cell_length_b 15.6326(5)
_cell_length_c 24.5087(9)
_cell_measurement_reflns_used 3731
_cell_measurement_temperature 110(2)
_cell_measurement_theta_max 27.88
_cell_measurement_theta_min 1.41
_cell_volume 3024.24(17)
_computing_cell_refinement Denzo
_computing_data_collection 'Collect, Nonius B.V.'
_computing_data_reduction 'Denzo & Scalepack'
_computing_structure_refinement 'SHELXL-97 (Sheldrick, 1997)'
_computing_structure_solution 'SHELXS-97 (Sheldrick, 1990)'
_diffrn_ambient_temperature 110(2)
_diffrn_detector_area_resol_mean 12.8
_diffrn_measured_fraction_theta_full 0.951
_diffrn_measured_fraction_theta_max 0.951
_diffrn_measurement_device_type 'Nonius KappaCCD'
_diffrn_measurement_method '1 deg. \f scan'
_diffrn_radiation_monochromator graphite
_diffrn_radiation_source 'fine-focus sealed tube'
_diffrn_radiation_type MoK\a
_diffrn_radiation_wavelength 0.71073
_diffrn_reflns_av_R_equivalents 0.0600
_diffrn_reflns_av_sigmaI/netI 0.0527
_diffrn_reflns_limit_h_max 8
_diffrn_reflns_limit_h_min -9
_diffrn_reflns_limit_k_max 20
_diffrn_reflns_limit_k_min -20
_diffrn_reflns_limit_l_max 32
_diffrn_reflns_limit_l_min -32
_diffrn_reflns_number 16709
_diffrn_reflns_theta_full 27.91
_diffrn_reflns_theta_max 27.91
_diffrn_reflns_theta_min 2.61
_diffrn_standards_number 0
_exptl_absorpt_coefficient_mu 4.806
_exptl_absorpt_correction_T_max 0.4466
_exptl_absorpt_correction_T_min 0.3266
_exptl_absorpt_correction_type multi-scan
_exptl_absorpt_process_details 'Blessing, 1995'
_exptl_crystal_colour yellow
_exptl_crystal_density_diffrn 1.739
_exptl_crystal_density_method 'not measured'
_exptl_crystal_description prism
_exptl_crystal_F_000 1552
_exptl_crystal_size_max 0.30
_exptl_crystal_size_mid 0.20
_exptl_crystal_size_min 0.20
_refine_diff_density_max 2.064
_refine_diff_density_min -1.059
_refine_diff_density_rms 0.151
_refine_ls_abs_structure_details 'Flack H D (1983), Acta Cryst. A39, 876-881'
_refine_ls_abs_structure_Flack -0.002(11)
_refine_ls_extinction_method none
_refine_ls_goodness_of_fit_ref 1.058
_refine_ls_hydrogen_treatment constr
_refine_ls_matrix_type full
_refine_ls_number_parameters 378
_refine_ls_number_reflns 6644
_refine_ls_number_restraints 0
_refine_ls_restrained_S_all 1.058
_refine_ls_R_factor_all 0.0648
_refine_ls_R_factor_gt 0.0467
_refine_ls_shift/su_max 0.000
_refine_ls_shift/su_mean 0.000
_refine_ls_structure_factor_coef Fsqd
_refine_ls_weighting_details 'calc w=1/[\s^2^(Fo^2^)+(0.0747P)^2^+0.6035P] where P=(Fo^2^+2Fc^2^)/3'
_refine_ls_weighting_scheme calc
_refine_ls_wR_factor_gt 0.1122
_refine_ls_wR_factor_ref 0.1227
_reflns_number_gt 5375
_reflns_number_total 6644
_reflns_threshold_expression >2sigma(I)
_cod_data_source_file c001487g.txt
_cod_data_source_block ar36
_cod_original_sg_symbol_H-M 'P 212121'
_cod_database_code 7105522

loop_
_symmetry_equiv_pos_as_xyz
'x, y, z'
'-x+1/2, -y, z+1/2'
'x+1/2, -y+1/2, -z'
'-x, y+1/2, -z+1/2'

loop_
_atom_site_label
_atom_site_type_symbol
_atom_site_fract_x
_atom_site_fract_y
_atom_site_fract_z
_atom_site_U_iso_or_equiv
_atom_site_adp_type
_atom_site_occupancy
_atom_site_symmetry_multiplicity
_atom_site_calc_flag
_atom_site_refinement_flags
_atom_site_disorder_assembly
_atom_site_disorder_group
Pt1 Pt -0.12626(4) -0.141312(19) -0.170136(12) 0.03957(11) Uani 1 1 d . . .
P2 P -0.2395(3) -0.01698(15) -0.20260(9) 0.0458(6) Uani 1 1 d . . .
P3 P -0.1747(3) -0.08999(13) -0.08442(9) 0.0398(5) Uani 1 1 d . . .
C4 C -0.2944(11) 0.0095(5) -0.0905(4) 0.042(2) Uani 1 1 d . . .
N5 N -0.3730(11) 0.0430(4) -0.0485(3) 0.0421(14) Uani 1 1 d . . .
C6 C -0.4480(11) 0.1203(5) -0.0552(4) 0.044(2) Uani 1 1 d . . .
C7 C -0.5392(12) 0.1570(6) -0.0123(5) 0.061(3) Uani 1 1 d . . .
H7 H -0.5515 0.1279 0.0215 0.074 Uiso 1 1 calc R . .
C8 C -0.6111(16) 0.2366(7) -0.0202(5) 0.072(3) Uani 1 1 d . . .
H8 H -0.6766 0.2618 0.0081 0.086 Uiso 1 1 calc R . .
C9 C -0.5884(17) 0.2811(7) -0.0698(6) 0.083(5) Uani 1 1 d . . .
H9 H -0.6348 0.3369 -0.0732 0.099 Uiso 1 1 calc R . .
C10 C -0.5047(16) 0.2480(6) -0.1122(5) 0.068(3) Uani 1 1 d . . .
H10 H -0.4917 0.2792 -0.1452 0.081 Uiso 1 1 calc R . .
C11 C -0.4346(13) 0.1637(6) -0.1063(4) 0.053(2) Uani 1 1 d . . .
N12 N -0.3622(11) 0.1268(4) -0.1508(3) 0.0482(17) Uani 1 1 d . . .
C13 C -0.2997(11) 0.0480(5) -0.1434(4) 0.0404(19) Uani 1 1 d . . .
C14 C -0.0460(12) -0.2603(6) -0.1421(3) 0.045(2) Uani 1 1 d . . .
C15 C -0.1571(12) -0.3240(6) -0.1286(4) 0.047(2) Uani 1 1 d . . .
C16 C -0.1118(17) -0.4048(7) -0.1125(4) 0.061(3) Uani 1 1 d . . .
C17 C 0.0558(19) -0.4251(8) -0.1099(4) 0.071(3) Uani 1 1 d . . .
C18 C 0.1697(12) -0.3646(7) -0.1204(4) 0.057(3) Uani 1 1 d . . .
C19 C 0.1226(15) -0.2845(6) -0.1374(4) 0.052(2) Uani 1 1 d . . .
F20 F -0.3293(10) -0.3102(5) -0.1333(4) 0.093(2) Uani 1 1 d . . .
F21 F -0.2400(13) -0.4696(5) -0.1043(4) 0.107(3) Uani 1 1 d . . .
F22 F 0.1049(12) -0.5056(4) -0.0941(3) 0.087(2) Uani 1 1 d . . .
F23 F 0.3338(12) -0.3891(5) -0.1150(3) 0.098(3) Uani 1 1 d . . .
F24 F 0.2445(9) -0.2315(5) -0.1458(3) 0.085(2) Uani 1 1 d . . .
C25 C -0.0769(11) -0.1887(6) -0.2481(4) 0.047(2) Uani 1 1 d . . .
C26 C 0.0360(11) -0.1476(8) -0.2832(4) 0.060(3) Uani 1 1 d . . .
H26 H 0.0907 -0.0964 -0.2718 0.071 Uiso 1 1 calc R . .
C27 C 0.0703(13) -0.1827(8) -0.3370(4) 0.065(3) Uani 1 1 d . . .
H27 H 0.1500 -0.1566 -0.3608 0.078 Uiso 1 1 calc R . .
C28 C -0.0169(14) -0.2550(8) -0.3521(4) 0.062(3) Uani 1 1 d . . .
C29 C -0.1358(14) -0.2926(6) -0.3195(4) 0.055(2) Uani 1 1 d . . .
H29 H -0.1993 -0.3402 -0.3323 0.066 Uiso 1 1 calc R . .
C30 C -0.1625(12) -0.2598(6) -0.2671(4) 0.051(2) Uani 1 1 d . . .
H30 H -0.2419 -0.2873 -0.2439 0.061 Uiso 1 1 calc R . .
F31 F 0.0147(10) -0.2880(5) -0.4019(3) 0.087(2) Uani 1 1 d . . .
C32 C -0.2997(15) -0.1513(7) -0.0381(4) 0.061(3) Uani 1 1 d . . .
H32A H -0.3371 -0.1147 -0.0079 0.092 Uiso 1 1 calc R . .
H32B H -0.2319 -0.1986 -0.0236 0.092 Uiso 1 1 calc R . .
H32C H -0.3989 -0.1742 -0.0572 0.092 Uiso 1 1 calc R . .
C33 C 0.0185(12) -0.0562(6) -0.0455(4) 0.046(2) Uani 1 1 d . . .
C34 C -0.0190(16) 0.0063(7) 0.0012(4) 0.067(3) Uani 1 1 d . . .
H34A H 0.0845 0.0160 0.0224 0.101 Uiso 1 1 calc R . .
H34B H -0.1067 -0.0178 0.0249 0.101 Uiso 1 1 calc R . .
H34C H -0.0587 0.0608 -0.0140 0.101 Uiso 1 1 calc R . .
C35 C 0.1043(19) -0.1349(7) -0.0225(6) 0.092(5) Uani 1 1 d . . .
H35A H 0.1647 -0.1648 -0.0518 0.138 Uiso 1 1 calc R . .
H35B H 0.0189 -0.1730 -0.0067 0.138 Uiso 1 1 calc R . .
H35C H 0.1850 -0.1178 0.0058 0.138 Uiso 1 1 calc R . .
C36 C 0.132(2) -0.0151(9) -0.0859(5) 0.084(4) Uani 1 1 d . . .
H36A H 0.2409 -0.0018 -0.0686 0.125 Uiso 1 1 calc R . .
H36B H 0.0798 0.0378 -0.0992 0.125 Uiso 1 1 calc R . .
H36C H 0.1507 -0.0542 -0.1166 0.125 Uiso 1 1 calc R . .
C37 C -0.1211(17) 0.0550(7) -0.2432(4) 0.069(3) Uani 1 1 d . . .
H37A H -0.1740 0.1117 -0.2420 0.103 Uiso 1 1 calc R . .
H37B H -0.1185 0.0344 -0.2810 0.103 Uiso 1 1 calc R . .
H37C H -0.0051 0.0587 -0.2291 0.103 Uiso 1 1 calc R . .
C38 C -0.4442(16) -0.0338(8) -0.2386(5) 0.070(3) Uani 1 1 d . . .
C39 C -0.405(2) -0.0714(8) -0.2916(6) 0.099(5) Uani 1 1 d . . .
H39A H -0.5109 -0.0876 -0.3100 0.148 Uiso 1 1 calc R . .
H39B H -0.3346 -0.1223 -0.2865 0.148 Uiso 1 1 calc R . .
H39C H -0.3444 -0.0295 -0.3140 0.148 Uiso 1 1 calc R . .
C40 C -0.534(2) 0.0488(10) -0.2522(7) 0.105(6) Uani 1 1 d . . .
H40A H -0.4556 0.0876 -0.2708 0.157 Uiso 1 1 calc R . .
H40B H -0.5747 0.0756 -0.2185 0.157 Uiso 1 1 calc R . .
H40C H -0.6308 0.0367 -0.2761 0.157 Uiso 1 1 calc R . .
C41 C -0.5574(19) -0.0861(13) -0.2001(8) 0.142(9) Uani 1 1 d . . .
H41A H -0.5550 -0.0606 -0.1636 0.214 Uiso 1 1 calc R . .
H41B H -0.5156 -0.1451 -0.1982 0.214 Uiso 1 1 calc R . .
H41C H -0.6740 -0.0861 -0.2139 0.214 Uiso 1 1 calc R . .

loop_
_atom_site_aniso_label
_atom_site_aniso_U_11
_atom_site_aniso_U_22
_atom_site_aniso_U_33
_atom_site_aniso_U_23
_atom_site_aniso_U_13
_atom_site_aniso_U_12
Pt1 0.04554(18) 0.03956(16) 0.03362(15) -0.00582(13) 0.00169(15) -0.00542(15)
P2 0.0600(15) 0.0463(13) 0.0311(12) 0.0015(10) -0.0021(10) -0.0101(11)
P3 0.0551(14) 0.0331(11) 0.0313(10) 0.0006(8) 0.0000(9) -0.0002(9)
C4 0.050(5) 0.034(4) 0.042(5) 0.002(4) -0.010(4) 0.000(4)
N5 0.050(4) 0.041(3) 0.035(3) -0.001(3) -0.003(4) -0.008(4)
C6 0.038(4) 0.044(5) 0.051(5) -0.016(4) -0.004(4) 0.000(3)
C7 0.048(5) 0.057(6) 0.079(7) -0.022(5) -0.011(5) 0.003(4)
C8 0.070(7) 0.071(7) 0.075(8) -0.033(6) -0.028(7) 0.016(6)
C9 0.099(10) 0.046(6) 0.104(10) -0.031(6) -0.062(8) 0.030(6)
C10 0.094(8) 0.034(5) 0.075(8) -0.004(5) -0.041(7) 0.013(5)
C11 0.064(6) 0.038(5) 0.055(6) -0.013(4) -0.020(5) 0.001(4)
N12 0.066(5) 0.036(4) 0.043(4) 0.004(3) -0.008(4) -0.005(4)
C13 0.053(5) 0.030(4) 0.038(5) 0.003(3) -0.010(4) -0.001(3)
C14 0.062(5) 0.045(5) 0.028(4) -0.011(4) -0.002(4) 0.000(4)
C15 0.057(7) 0.040(4) 0.044(5) 0.003(4) 0.006(4) 0.002(4)
C16 0.076(7) 0.063(6) 0.043(5) 0.002(4) 0.007(6) 0.001(6)
C17 0.117(11) 0.058(7) 0.039(6) 0.000(5) 0.002(6) 0.017(7)
C18 0.059(6) 0.063(6) 0.048(5) -0.014(5) -0.012(4) 0.022(5)
C19 0.056(5) 0.056(5) 0.045(5) -0.012(4) -0.002(5) -0.001(6)
F20 0.094(6) 0.079(5) 0.107(6) -0.001(4) 0.021(4) -0.007(4)
F21 0.144(7) 0.075(5) 0.101(6) 0.005(5) 0.027(6) -0.033(5)
F22 0.147(7) 0.059(4) 0.055(4) 0.012(3) 0.005(4) 0.036(5)
F23 0.122(7) 0.089(5) 0.082(5) 0.001(4) -0.022(5) 0.018(5)
F24 0.080(5) 0.074(4) 0.099(6) 0.008(4) 0.005(4) 0.000(4)
C25 0.054(6) 0.048(5) 0.038(5) -0.004(4) 0.002(4) 0.001(4)
C26 0.035(5) 0.085(7) 0.059(6) -0.015(6) -0.004(4) 0.001(5)
C27 0.056(6) 0.091(8) 0.047(6) 0.006(6) 0.001(5) 0.032(5)
C28 0.065(7) 0.083(8) 0.037(5) -0.007(5) 0.007(5) 0.035(6)
C29 0.062(6) 0.056(5) 0.047(5) -0.015(4) -0.008(5) 0.010(5)
C30 0.057(6) 0.053(5) 0.041(5) -0.018(4) -0.003(4) 0.000(4)
F31 0.111(5) 0.104(6) 0.045(4) -0.022(4) 0.000(4) 0.042(5)
C32 0.093(7) 0.040(5) 0.051(6) 0.005(5) 0.007(5) -0.003(5)
C33 0.062(6) 0.041(5) 0.037(5) -0.013(4) -0.016(4) 0.004(4)
C34 0.092(8) 0.066(7) 0.043(6) -0.018(5) -0.019(6) 0.001(6)
C35 0.127(11) 0.056(6) 0.094(9) -0.020(6) -0.066(9) 0.030(8)
C36 0.081(8) 0.102(9) 0.068(7) -0.019(7) 0.001(8) -0.026(9)
C37 0.075(7) 0.083(7) 0.050(6) 0.016(5) 0.012(6) -0.017(7)
C38 0.074(8) 0.074(8) 0.064(7) 0.005(6) -0.013(6) -0.002(6)
C39 0.136(13) 0.072(8) 0.089(10) -0.032(7) -0.033(9) 0.020(9)
C40 0.111(12) 0.094(11) 0.109(12) -0.001(9) -0.064(10) 0.025(9)
C41 0.077(9) 0.21(2) 0.143(15) 0.083(15) -0.053(10) -0.083(11)

loop_
_atom_type_symbol
_atom_type_description
_atom_type_scat_dispersion_real
_atom_type_scat_dispersion_imag
_atom_type_scat_source
C C 0.0033 0.0016 'International Tables Vol C Tables 4.2.6.8 and 6.1.1.4'
H H 0.0000 0.0000 'International Tables Vol C Tables 4.2.6.8 and 6.1.1.4'
F F 0.0171 0.0103 'International Tables Vol C Tables 4.2.6.8 and 6.1.1.4'
N N 0.0061 0.0033 'International Tables Vol C Tables 4.2.6.8 and 6.1.1.4'
P P 0.1023 0.0942 'International Tables Vol C Tables 4.2.6.8 and 6.1.1.4'
Pt Pt -1.7033 8.3905 'International Tables Vol C Tables 4.2.6.8 and 6.1.1.4'

loop_
_geom_angle_atom_site_label_1
_geom_angle_atom_site_label_2
_geom_angle_atom_site_label_3
_geom_angle
_geom_angle_site_symmetry_1
_geom_angle_site_symmetry_3
_geom_angle_publ_flag
C14 Pt1 C25 85.9(3) . . ?
C14 Pt1 P3 93.5(2) . . ?
C25 Pt1 P3 178.9(3) . . ?
C14 Pt1 P2 174.3(3) . . ?
C25 Pt1 P2 93.2(3) . . ?
P3 Pt1 P2 87.47(8) . . ?
C37 P2 C13 103.3(5) . . ?
C37 P2 C38 106.4(6) . . ?
C13 P2 C38 103.2(5) . . ?
C37 P2 Pt1 122.1(5) . . ?
C13 P2 Pt1 107.3(3) . . ?
C38 P2 Pt1 112.6(4) . . ?
C32 P3 C4 102.9(5) . . ?
C32 P3 C33 106.1(5) . . ?
C4 P3 C33 102.9(4) . . ?
C32 P3 Pt1 119.4(4) . . ?
C4 P3 Pt1 108.1(3) . . ?
C33 P3 Pt1 115.5(3) . . ?
N5 C4 C13 121.9(8) . . ?
N5 C4 P3 121.4(7) . . ?
C13 C4 P3 116.7(7) . . ?
C4 N5 C6 117.9(7) . . ?
N5 C6 C7 120.0(9) . . ?
N5 C6 C11 119.8(8) . . ?
C7 C6 C11 120.1(9) . . ?
C8 C7 C6 118.5(11) . . ?
C8 C7 H7 120.8 . . ?
C6 C7 H7 120.8 . . ?
C7 C8 C9 120.8(11) . . ?
C7 C8 H8 119.6 . . ?
C9 C8 H8 119.6 . . ?
C10 C9 C8 122.8(10) . . ?
C10 C9 H9 118.6 . . ?
C8 C9 H9 118.6 . . ?
C9 C10 C11 117.9(12) . . ?
C9 C10 H10 121.1 . . ?
C11 C10 H10 121.1 . . ?
N12 C11 C6 122.3(8) . . ?
N12 C11 C10 117.9(10) . . ?
C6 C11 C10 119.7(10) . . ?
C13 N12 C11 115.7(8) . . ?
N12 C13 C4 121.5(8) . . ?
N12 C13 P2 119.8(6) . . ?
C4 C13 P2 118.4(6) . . ?
C15 C14 C19 113.4(9) . . ?
C15 C14 Pt1 122.3(7) . . ?
C19 C14 Pt1 124.3(7) . . ?
C14 C15 C16 125.0(10) . . ?
C14 C15 F20 119.9(8) . . ?
C16 C15 F20 115.1(9) . . ?
C17 C16 C15 118.7(11) . . ?
C17 C16 F21 120.7(11) . . ?
C15 C16 F21 120.2(11) . . ?
C18 C17 C16 118.8(11) . . ?
C18 C17 F22 121.0(12) . . ?
C16 C17 F22 120.0(12) . . ?
C17 C18 F23 115.2(11) . . ?
C17 C18 C19 121.6(10) . . ?
F23 C18 C19 123.1(11) . . ?
F24 C19 C18 115.7(10) . . ?
F24 C19 C14 121.9(9) . . ?
C18 C19 C14 122.3(10) . . ?
C30 C25 C26 118.4(9) . . ?
C30 C25 Pt1 120.2(7) . . ?
C26 C25 Pt1 121.3(7) . . ?
C25 C26 C27 120.3(11) . . ?
C25 C26 H26 119.9 . . ?
C27 C26 H26 119.9 . . ?
C28 C27 C26 117.5(11) . . ?
C28 C27 H27 121.3 . . ?
C26 C27 H27 121.3 . . ?
F31 C28 C29 119.4(11) . . ?
F31 C28 C27 117.8(11) . . ?
C29 C28 C27 122.8(9) . . ?
C28 C29 C30 118.9(10) . . ?
C28 C29 H29 120.6 . . ?
C30 C29 H29 120.6 . . ?
C25 C30 C29 122.0(10) . . ?
C25 C30 H30 119.0 . . ?
C29 C30 H30 119.0 . . ?
P3 C32 H32A 109.5 . . ?
P3 C32 H32B 109.5 . . ?
H32A C32 H32B 109.5 . . ?
P3 C32 H32C 109.5 . . ?
H32A C32 H32C 109.5 . . ?
H32B C32 H32C 109.5 . . ?
C36 C33 C35 109.3(11) . . ?
C36 C33 C34 109.8(9) . . ?
C35 C33 C34 109.1(9) . . ?
C36 C33 P3 105.9(7) . . ?
C35 C33 P3 109.0(7) . . ?
C34 C33 P3 113.7(7) . . ?
C33 C34 H34A 109.5 . . ?
C33 C34 H34B 109.5 . . ?
H34A C34 H34B 109.5 . . ?
C33 C34 H34C 109.5 . . ?
H34A C34 H34C 109.5 . . ?
H34B C34 H34C 109.5 . . ?
C33 C35 H35A 109.5 . . ?
C33 C35 H35B 109.5 . . ?
H35A C35 H35B 109.5 . . ?
C33 C35 H35C 109.5 . . ?
H35A C35 H35C 109.5 . . ?
H35B C35 H35C 109.5 . . ?
C33 C36 H36A 109.5 . . ?
C33 C36 H36B 109.5 . . ?
H36A C36 H36B 109.5 . . ?
C33 C36 H36C 109.5 . . ?
H36A C36 H36C 109.5 . . ?
H36B C36 H36C 109.5 . . ?
P2 C37 H37A 109.5 . . ?
P2 C37 H37B 109.5 . . ?
H37A C37 H37B 109.5 . . ?
P2 C37 H37C 109.5 . . ?
H37A C37 H37C 109.5 . . ?
H37B C37 H37C 109.5 . . ?
C39 C38 C40 104.3(11) . . ?
C39 C38 C41 117.1(13) . . ?
C40 C38 C41 108.5(13) . . ?
C39 C38 P2 107.3(10) . . ?
C40 C38 P2 113.1(9) . . ?
C41 C38 P2 106.8(8) . . ?
C38 C39 H39A 109.5 . . ?
C38 C39 H39B 109.5 . . ?
H39A C39 H39B 109.5 . . ?
C38 C39 H39C 109.5 . . ?
H39A C39 H39C 109.5 . . ?
H39B C39 H39C 109.5 . . ?
C38 C40 H40A 109.5 . . ?
C38 C40 H40B 109.5 . . ?
H40A C40 H40B 109.5 . . ?
C38 C40 H40C 109.5 . . ?
H40A C40 H40C 109.5 . . ?
H40B C40 H40C 109.5 . . ?
C38 C41 H41A 109.5 . . ?
C38 C41 H41B 109.5 . . ?
H41A C41 H41B 109.5 . . ?
C38 C41 H41C 109.5 . . ?
H41A C41 H41C 109.5 . . ?
H41B C41 H41C 109.5 . . ?

loop_
_geom_bond_atom_site_label_1
_geom_bond_atom_site_label_2
_geom_bond_distance
_geom_bond_site_symmetry_2
_geom_bond_publ_flag
Pt1 C14 2.082(9) . ?
Pt1 C25 2.086(9) . ?
Pt1 P3 2.281(2) . ?
Pt1 P2 2.282(3) . ?
P2 C37 1.769(10) . ?
P2 C13 1.835(9) . ?
P2 C38 1.860(12) . ?
P3 C32 1.784(10) . ?
P3 C4 1.825(9) . ?
P3 C33 1.874(9) . ?
C4 N5 1.312(11) . ?
C4 C13 1.429(12) . ?
N5 C6 1.355(11) . ?
C6 C7 1.398(14) . ?
C6 C11 1.428(14) . ?
C7 C8 1.381(14) . ?
C7 H7 0.9500 . ?
C8 C9 1.413(19) . ?
C8 H8 0.9500 . ?
C9 C10 1.335(18) . ?
C9 H9 0.9500 . ?
C10 C11 1.437(13) . ?
C10 H10 0.9500 . ?
C11 N12 1.361(13) . ?
N12 C13 1.340(10) . ?
C14 C15 1.367(13) . ?
C14 C19 1.388(15) . ?
C15 C16 1.372(14) . ?
C15 F20 1.381(12) . ?
C16 C17 1.362(18) . ?
C16 F21 1.445(15) . ?
C17 C18 1.330(16) . ?
C17 F22 1.373(13) . ?
C18 F23 1.357(12) . ?
C18 C19 1.372(14) . ?
C19 F24 1.287(12) . ?
C25 C30 1.382(13) . ?
C25 C26 1.395(14) . ?
C26 C27 1.454(14) . ?
C26 H26 0.9500 . ?
C27 C28 1.374(17) . ?
C27 H27 0.9500 . ?
C28 F31 1.350(11) . ?
C28 C29 1.365(16) . ?
C29 C30 1.399(12) . ?
C29 H29 0.9500 . ?
C30 H30 0.9500 . ?
C32 H32A 0.9800 . ?
C32 H32B 0.9800 . ?
C32 H32C 0.9800 . ?
C33 C36 1.483(16) . ?
C33 C35 1.513(14) . ?
C33 C34 1.534(13) . ?
C34 H34A 0.9800 . ?
C34 H34B 0.9800 . ?
C34 H34C 0.9800 . ?
C35 H35A 0.9800 . ?
C35 H35B 0.9800 . ?
C35 H35C 0.9800 . ?
C36 H36A 0.9800 . ?
C36 H36B 0.9800 . ?
C36 H36C 0.9800 . ?
C37 H37A 0.9800 . ?
C37 H37B 0.9800 . ?
C37 H37C 0.9800 . ?
C38 C39 1.458(18) . ?
C38 C40 1.511(18) . ?
C38 C41 1.536(19) . ?
C39 H39A 0.9800 . ?
C39 H39B 0.9800 . ?
C39 H39C 0.9800 . ?
C40 H40A 0.9800 . ?
C40 H40B 0.9800 . ?
C40 H40C 0.9800 . ?
C41 H41A 0.9800 . ?
C41 H41B 0.9800 . ?
C41 H41C 0.9800 . ?
